data_7048830
loop_
_publ_author_name
'\.Zak, Patrycja'
'Bo\/lt, Ma\/lgorzata'
'Dudziec, Beata'
'Kubicki, Maciej'

_publ_section_title
;
 Synthesis of (E)-1,4-disilsesquioxylsubstituted but-1-en-3-ynes via
 platinum-catalyzed dimerization of ethynylsiloxysilsesquioxanes.
;
_journal_issue 8
_journal_name_full 'Dalton transactions (Cambridge, England : 2003)'
_journal_page_first 2657
_journal_page_last 2663
_journal_paper_doi 10.1039/c8dt05142a
_journal_volume 48
_journal_year 2019
_chemical_formula_moiety 'C45 H37 N'
_chemical_formula_sum 'C45 H37 N'
_chemical_formula_weight 591.75
_space_group_crystal_system monoclinic
_space_group_IT_number 14
_space_group_name_Hall '-P 2ybc'
_space_group_name_H-M_alt 'P 1 21/c 1'
_symmetry_space_group_name_Hall '-P 2ybc'
_symmetry_space_group_name_H-M 'P 1 21/c 1'
_atom_sites_solution_hydrogens mixed
_audit_creation_method SHELXL-2013
_audit_update_record
;
2018-07-13 deposited with the CCDC.
2019-01-18 downloaded from the CCDC.
;
_cell_angle_alpha 90
_cell_angle_beta 105.949(3)
_cell_angle_gamma 90
_cell_formula_units_Z 4
_cell_length_a 24.9074(7)
_cell_length_b 5.97709(17)
_cell_length_c 23.3822(7)
_cell_measurement_reflns_used 6596
_cell_measurement_temperature 295(2)
_cell_measurement_theta_max 27.7360
_cell_measurement_theta_min 3.3810
_cell_volume 3347.00(17)
_computing_cell_refinement 'CrysAlisPro 1.171.38.46 (Rigaku OD, 2015)'
_computing_data_collection 'CrysAlisPro 1.171.38.46 (Rigaku OD, 2015)'
_computing_data_reduction 'CrysAlisPro 1.171.38.46 (Rigaku OD, 2015)'
_computing_molecular_graphics 'Mercury (MacRae et al., 2009)'
_computing_publication_material 'SHELXL (Sheldrick, 2015)'
_computing_structure_refinement 'SHELXL (Sheldrick, 2015)'
_computing_structure_solution 'SHELXT (Sheldrick, 2015)'
_diffrn_ambient_temperature 295(2)
_diffrn_detector 'CCD plate'
_diffrn_detector_area_resol_mean 16.1544
_diffrn_detector_type Eos
_diffrn_measured_fraction_theta_full 0.999
_diffrn_measured_fraction_theta_max 0.999
_diffrn_measurement_device 'four-circle diffractometer'
_diffrn_measurement_device_type 'Xcalibur, Eos'
_diffrn_radiation_monochromator graphite
_diffrn_radiation_probe x-ray
_diffrn_radiation_type 'Mo K\a'
_diffrn_radiation_wavelength 0.71073
_diffrn_reflns_av_R_equivalents 0.0289
_diffrn_reflns_av_unetI/netI 0.0281
_diffrn_reflns_Laue_measured_fraction_full 0.999
_diffrn_reflns_Laue_measured_fraction_max 0.999
_diffrn_reflns_limit_h_max 29
_diffrn_reflns_limit_h_min -29
_diffrn_reflns_limit_k_max 6
_diffrn_reflns_limit_k_min -7
_diffrn_reflns_limit_l_max 27
_diffrn_reflns_limit_l_min -27
_diffrn_reflns_number 24618
_diffrn_reflns_point_group_measured_fraction_full 0.999
_diffrn_reflns_point_group_measured_fraction_max 0.999
_diffrn_reflns_theta_full 25.000
_diffrn_reflns_theta_max 25.000
_diffrn_reflns_theta_min 2.806
_diffrn_source 'fine-focus sealed X-ray tube'
_diffrn_source_type 'Enhance (Mo) X-ray Source'
_exptl_absorpt_coefficient_mu 0.067
_exptl_absorpt_correction_T_max 1.00000
_exptl_absorpt_correction_T_min 0.92974
_exptl_absorpt_correction_type multi-scan
_exptl_absorpt_process_details
;
CrysAlisPro 1.171.38.43 (Rigaku Oxford Diffraction, 2015)
Empirical absorption correction using spherical harmonics,
 implemented in SCALE3 ABSPACK scaling algorithm.
;
_exptl_crystal_colour colourless
_exptl_crystal_density_diffrn 1.174
_exptl_crystal_description prism
_exptl_crystal_F_000 1256
_exptl_crystal_size_max 0.4
_exptl_crystal_size_mid 0.2
_exptl_crystal_size_min 0.15
_refine_diff_density_max 0.176
_refine_diff_density_min -0.185
_refine_diff_density_rms 0.030
_refine_ls_extinction_coef 0.0037(5)
_refine_ls_extinction_expression Fc^*^=kFc[1+0.001xFc^2^\l^3^/sin(2\q)]^-1/4^
_refine_ls_extinction_method SHELXL
_refine_ls_goodness_of_fit_ref 1.050
_refine_ls_hydrogen_treatment constr
_refine_ls_matrix_type full
_refine_ls_number_parameters 417
_refine_ls_number_reflns 5871
_refine_ls_number_restraints 0
_refine_ls_restrained_S_all 1.050
_refine_ls_R_factor_all 0.0666
_refine_ls_R_factor_gt 0.0453
_refine_ls_shift/su_max 0.000
_refine_ls_shift/su_mean 0.000
_refine_ls_structure_factor_coef Fsqd
_refine_ls_weighting_details 'w=1/[\s^2^(Fo^2^)+(0.0486P)^2^+0.6687P] where P=(Fo^2^+2Fc^2^)/3'
_refine_ls_weighting_scheme calc
_refine_ls_wR_factor_gt 0.1062
_refine_ls_wR_factor_ref 0.1165
_reflns_Friedel_coverage 0.000
_reflns_number_gt 4416
_reflns_number_total 5871
_reflns_threshold_expression 'I > 2\s(I)'
_cod_data_source_file c8dt05142a2.cif
_cod_data_source_block 1
_cod_depositor_comments 'Adding full bibliography for 7048830--7048832.cif.'
_cod_database_code 7048830
_shelx_space_group_comment
;
The symmetry employed for this shelxl refinement is uniquely defined
by the following loop, which should always be used as a source of
symmetry information in preference to the above space-group names.
They are only intended as comments.
;
_shelxl_version_number 2013-4

loop_
_space_group_symop_operation_xyz
'x, y, z'
'-x, y+1/2, -z+1/2'
'-x, -y, -z'
'x, -y-1/2, z-1/2'

loop_
_atom_site_label
_atom_site_type_symbol
_atom_site_fract_x
_atom_site_fract_y
_atom_site_fract_z
_atom_site_U_iso_or_equiv
_atom_site_adp_type
_atom_site_occupancy
_atom_site_site_symmetry_order
_atom_site_calc_flag
_atom_site_refinement_flags_posn
_atom_site_refinement_flags_adp
C1 C 0.26348(6) 0.5536(3) 0.33357(6) 0.0348(4) Uani 1 1 d . .
C2 C 0.21181(6) 0.6520(3) 0.30830(7) 0.0384(4) Uani 1 1 d . .
H2 H 0.1826 0.6228 0.3249 0.046 Uiso 1 1 calc R U
C3 C 0.20216(6) 0.7917(3) 0.25935(7) 0.0368(4) Uani 1 1 d . .
C4 C 0.24622(6) 0.8362(3) 0.23407(7) 0.0367(4) Uani 1 1 d . .
N4 N 0.23757(6) 0.9791(2) 0.18469(6) 0.0516(4) Uani 1 1 d . .
H4A H 0.2597 0.9414 0.1635 0.062 Uiso 1 1 d R U
H4B H 0.2034 0.9685 0.1627 0.062 Uiso 1 1 d R U
C5 C 0.29912(6) 0.7437(3) 0.25970(6) 0.0342(4) Uani 1 1 d . .
C6 C 0.30665(6) 0.6035(3) 0.30855(6) 0.0357(4) Uani 1 1 d . .
H6 H 0.3417 0.5410 0.3251 0.043 Uiso 1 1 calc R U
C7 C 0.26953(6) 0.3785(3) 0.38292(6) 0.0373(4) Uani 1 1 d . .
H7 H 0.2539 0.2396 0.3629 0.045 Uiso 1 1 calc R U
C8 C 0.32987(6) 0.3257(3) 0.41591(6) 0.0363(4) Uani 1 1 d . .
C9 C 0.35203(7) 0.1166(3) 0.41109(8) 0.0494(4) Uani 1 1 d . .
H9 H 0.3302 0.0096 0.3864 0.059 Uiso 1 1 calc R U
C10 C 0.40639(8) 0.0646(3) 0.44258(9) 0.0606(5) Uani 1 1 d . .
H10 H 0.4206 -0.0770 0.4390 0.073 Uiso 1 1 calc R U
C11 C 0.43920(8) 0.2197(4) 0.47881(9) 0.0636(5) Uani 1 1 d . .
H11 H 0.4755 0.1840 0.5001 0.076 Uiso 1 1 calc R U
C12 C 0.41821(8) 0.4269(4) 0.48336(9) 0.0643(5) Uani 1 1 d . .
H12 H 0.4405 0.5339 0.5076 0.077 Uiso 1 1 calc R U
C13 C 0.36424(7) 0.4796(3) 0.45226(8) 0.0531(5) Uani 1 1 d . .
H13 H 0.3507 0.6224 0.4559 0.064 Uiso 1 1 calc R U
C14 C 0.23533(6) 0.4318(3) 0.42636(7) 0.0410(4) Uani 1 1 d . .
C15 C 0.20094(8) 0.2704(3) 0.43915(9) 0.0593(5) Uani 1 1 d . .
H15 H 0.1984 0.1313 0.4208 0.071 Uiso 1 1 calc R U
C16 C 0.17003(9) 0.3124(5) 0.47912(11) 0.0798(7) Uani 1 1 d . .
H16 H 0.1465 0.2023 0.4867 0.096 Uiso 1 1 calc R U
C17 C 0.17385(9) 0.5143(5) 0.50751(10) 0.0768(7) Uani 1 1 d . .
H17 H 0.1534 0.5414 0.5347 0.092 Uiso 1 1 calc R U
C18 C 0.20799(9) 0.6756(4) 0.49549(10) 0.0722(6) Uani 1 1 d . .
H18 H 0.2111 0.8131 0.5147 0.087 Uiso 1 1 calc R U
C19 C 0.23793(8) 0.6350(3) 0.45480(9) 0.0592(5) Uani 1 1 d . .
H19 H 0.2604 0.7476 0.4464 0.071 Uiso 1 1 calc R U
C20 C 0.34589(6) 0.7901(3) 0.23058(7) 0.0368(4) Uani 1 1 d . .
H20 H 0.3435 0.9498 0.2207 0.044 Uiso 1 1 calc R U
C21 C 0.33769(6) 0.6658(3) 0.17161(7) 0.0391(4) Uani 1 1 d . .
C22 C 0.30686(8) 0.4715(3) 0.15806(8) 0.0528(5) Uani 1 1 d . .
H22 H 0.2880 0.4170 0.1844 0.063 Uiso 1 1 calc R U
C23 C 0.30357(9) 0.3568(3) 0.10582(8) 0.0649(6) Uani 1 1 d . .
H23 H 0.2824 0.2268 0.0972 0.078 Uiso 1 1 calc R U
C24 C 0.33137(9) 0.4335(4) 0.06677(8) 0.0677(6) Uani 1 1 d . .
H24 H 0.3294 0.3555 0.0318 0.081 Uiso 1 1 calc R U
C25 C 0.36197(8) 0.6254(4) 0.07949(8) 0.0667(6) Uani 1 1 d . .
H25 H 0.3811 0.6778 0.0532 0.080 Uiso 1 1 calc R U
C26 C 0.36467(7) 0.7422(3) 0.13101(8) 0.0533(5) Uani 1 1 d . .
H26 H 0.3850 0.8747 0.1386 0.064 Uiso 1 1 calc R U
C27 C 0.40466(6) 0.7525(3) 0.27143(7) 0.0385(4) Uani 1 1 d . .
C28 C 0.43111(7) 0.9216(3) 0.30878(8) 0.0541(5) Uani 1 1 d . .
H28 H 0.4126 1.0563 0.3095 0.065 Uiso 1 1 calc R U
C29 C 0.48491(8) 0.8941(4) 0.34538(9) 0.0678(6) Uani 1 1 d . .
H29 H 0.5020 1.0098 0.3704 0.081 Uiso 1 1 calc R U
C30 C 0.51295(8) 0.6972(4) 0.34488(9) 0.0669(6) Uani 1 1 d . .
H30 H 0.5489 0.6783 0.3695 0.080 Uiso 1 1 calc R U
C31 C 0.48742(8) 0.5289(4) 0.30771(9) 0.0659(6) Uani 1 1 d . .
H31 H 0.5063 0.3954 0.3068 0.079 Uiso 1 1 calc R U
C32 C 0.43364(7) 0.5557(3) 0.27137(8) 0.0535(5) Uani 1 1 d . .
H32 H 0.4168 0.4393 0.2465 0.064 Uiso 1 1 calc R U
C33 C 0.14429(6) 0.8860(3) 0.22954(7) 0.0418(4) Uani 1 1 d . .
H33 H 0.1495 1.0446 0.2219 0.050 Uiso 1 1 calc R U
C34 C 0.10501(6) 0.8773(3) 0.26923(7) 0.0429(4) Uani 1 1 d . .
C35 C 0.10301(8) 1.0540(4) 0.30653(9) 0.0621(5) Uani 1 1 d . .
H35 H 0.1251 1.1793 0.3066 0.075 Uiso 1 1 calc R U
C36 C 0.06846(9) 1.0474(5) 0.34402(10) 0.0803(7) Uani 1 1 d . .
H36 H 0.0676 1.1678 0.3689 0.096 Uiso 1 1 calc R U
C37 C 0.03571(9) 0.8647(5) 0.34443(10) 0.0790(7) Uani 1 1 d . .
H37 H 0.0128 0.8598 0.3698 0.095 Uiso 1 1 calc R U
C38 C 0.03672(8) 0.6889(4) 0.30730(10) 0.0692(6) Uani 1 1 d . .
H38 H 0.0143 0.5645 0.3072 0.083 Uiso 1 1 calc R U
C39 C 0.07102(7) 0.6959(3) 0.27003(8) 0.0538(5) Uani 1 1 d . .
H39 H 0.0712 0.5756 0.2449 0.065 Uiso 1 1 calc R U
C40 C 0.11803(7) 0.7776(3) 0.16889(7) 0.0494(5) Uani 1 1 d . .
C41 C 0.07473(8) 0.8864(5) 0.12833(9) 0.0745(7) Uani 1 1 d . .
H41 H 0.0621 1.0239 0.1380 0.089 Uiso 1 1 calc R U
C42 C 0.05000(10) 0.7885(7) 0.07257(11) 0.1012(10) Uani 1 1 d . .
H42 H 0.0206 0.8604 0.0456 0.121 Uiso 1 1 calc R U
C43 C 0.06906(12) 0.5886(7) 0.05791(12) 0.1098(11) Uani 1 1 d . .
H43 H 0.0533 0.5262 0.0206 0.132 Uiso 1 1 calc R U
C44 C 0.11072(11) 0.4816(5) 0.09739(11) 0.0918(8) Uani 1 1 d . .
H44 H 0.1231 0.3441 0.0874 0.110 Uiso 1 1 calc R U
C45 C 0.13519(9) 0.5738(4) 0.15247(9) 0.0659(6) Uani 1 1 d . .
H45 H 0.1639 0.4969 0.1791 0.079 Uiso 1 1 calc R U

loop_
_atom_site_aniso_label
_atom_site_aniso_U_11
_atom_site_aniso_U_22
_atom_site_aniso_U_33
_atom_site_aniso_U_23
_atom_site_aniso_U_13
_atom_site_aniso_U_12
C1 0.0336(8) 0.0385(9) 0.0321(8) 0.0023(7) 0.0087(6) -0.0005(7)
C2 0.0325(8) 0.0472(10) 0.0373(9) 0.0051(8) 0.0126(7) 0.0005(7)
C3 0.0311(8) 0.0398(9) 0.0390(9) 0.0037(7) 0.0088(6) 0.0003(7)
C4 0.0348(8) 0.0405(9) 0.0343(8) 0.0061(7) 0.0087(7) -0.0016(7)
N4 0.0380(8) 0.0650(10) 0.0518(9) 0.0244(8) 0.0123(6) 0.0038(7)
C5 0.0307(8) 0.0388(9) 0.0333(8) 0.0016(7) 0.0093(6) -0.0024(7)
C6 0.0294(8) 0.0416(9) 0.0351(8) 0.0023(7) 0.0073(6) 0.0025(7)
C7 0.0375(8) 0.0372(9) 0.0365(8) 0.0024(7) 0.0092(7) -0.0017(7)
C8 0.0407(9) 0.0374(9) 0.0329(8) 0.0078(7) 0.0138(7) 0.0042(7)
C9 0.0552(11) 0.0450(11) 0.0512(10) -0.0014(9) 0.0199(8) 0.0040(9)
C10 0.0565(12) 0.0529(12) 0.0764(14) 0.0102(11) 0.0253(10) 0.0215(10)
C11 0.0432(11) 0.0679(14) 0.0747(14) 0.0163(12) 0.0077(10) 0.0147(10)
C12 0.0498(11) 0.0612(13) 0.0700(13) -0.0019(10) -0.0039(9) 0.0011(10)
C13 0.0487(10) 0.0422(10) 0.0625(12) -0.0021(9) 0.0052(9) 0.0069(9)
C14 0.0357(8) 0.0497(11) 0.0378(9) 0.0107(8) 0.0102(7) 0.0036(8)
C15 0.0552(11) 0.0650(13) 0.0632(12) 0.0061(10) 0.0255(10) -0.0085(10)
C16 0.0710(15) 0.0974(19) 0.0858(16) 0.0167(15) 0.0464(13) -0.0149(13)
C17 0.0713(14) 0.1059(19) 0.0682(14) 0.0151(14) 0.0443(12) 0.0154(14)
C18 0.0821(15) 0.0750(15) 0.0714(14) -0.0036(12) 0.0410(12) 0.0093(12)
C19 0.0636(12) 0.0561(12) 0.0676(13) 0.0013(10) 0.0345(10) -0.0030(10)
C20 0.0347(8) 0.0384(9) 0.0389(9) 0.0049(7) 0.0126(7) -0.0025(7)
C21 0.0324(8) 0.0496(10) 0.0354(8) 0.0085(8) 0.0095(7) 0.0007(8)
C22 0.0655(12) 0.0555(12) 0.0427(10) 0.0001(9) 0.0235(9) -0.0121(10)
C23 0.0858(15) 0.0601(13) 0.0496(11) -0.0065(10) 0.0202(10) -0.0127(11)
C24 0.0792(14) 0.0861(16) 0.0378(10) -0.0025(11) 0.0159(10) 0.0082(13)
C25 0.0651(13) 0.1006(17) 0.0403(11) 0.0100(11) 0.0242(9) -0.0045(13)
C26 0.0469(10) 0.0706(13) 0.0440(10) 0.0093(9) 0.0149(8) -0.0103(9)
C27 0.0318(8) 0.0489(10) 0.0374(9) 0.0020(8) 0.0139(7) -0.0034(8)
C28 0.0442(10) 0.0582(12) 0.0576(11) -0.0101(10) 0.0104(8) -0.0003(9)
C29 0.0479(11) 0.0872(16) 0.0611(13) -0.0180(12) 0.0029(9) -0.0114(12)
C30 0.0367(10) 0.0943(17) 0.0622(12) -0.0021(12) 0.0012(9) 0.0054(11)
C31 0.0459(11) 0.0731(14) 0.0723(13) -0.0003(12) 0.0054(10) 0.0164(11)
C32 0.0438(10) 0.0549(12) 0.0579(11) -0.0031(9) 0.0075(8) 0.0010(9)
C33 0.0320(8) 0.0439(10) 0.0488(10) 0.0111(8) 0.0098(7) 0.0044(8)
C34 0.0298(8) 0.0492(10) 0.0470(10) 0.0043(8) 0.0062(7) 0.0064(8)
C35 0.0525(11) 0.0648(13) 0.0697(13) -0.0091(11) 0.0179(10) 0.0000(10)
C36 0.0708(14) 0.0988(19) 0.0762(15) -0.0284(14) 0.0283(12) 0.0058(14)
C37 0.0559(13) 0.119(2) 0.0706(14) -0.0083(15) 0.0323(11) 0.0023(14)
C38 0.0481(11) 0.0912(16) 0.0752(14) -0.0004(13) 0.0282(10) -0.0116(11)
C39 0.0435(10) 0.0614(12) 0.0596(11) -0.0037(10) 0.0195(9) -0.0025(9)
C40 0.0313(8) 0.0734(13) 0.0432(10) 0.0108(9) 0.0100(7) -0.0034(9)
C41 0.0448(11) 0.1233(19) 0.0537(12) 0.0268(13) 0.0110(9) 0.0125(12)
C42 0.0507(13) 0.195(3) 0.0494(14) 0.0300(18) -0.0013(11) -0.0019(18)
C43 0.0710(18) 0.200(4) 0.0579(16) -0.023(2) 0.0166(14) -0.044(2)
C44 0.0872(18) 0.120(2) 0.0706(16) -0.0315(16) 0.0263(14) -0.0331(16)
C45 0.0618(12) 0.0763(15) 0.0576(12) -0.0090(11) 0.0129(10) -0.0076(11)

loop_
_atom_type_symbol
_atom_type_description
_atom_type_scat_dispersion_real
_atom_type_scat_dispersion_imag
_atom_type_scat_source
C C 0.0033 0.0016 'International Tables Vol C Tables 4.2.6.8 and 6.1.1.4'
H H 0.0000 0.0000 'International Tables Vol C Tables 4.2.6.8 and 6.1.1.4'
N N 0.0061 0.0033 'International Tables Vol C Tables 4.2.6.8 and 6.1.1.4'

loop_
_geom_angle_atom_site_label_1
_geom_angle_atom_site_label_2
_geom_angle_atom_site_label_3
_geom_angle
C6 C1 C2 117.59(13)
C6 C1 C7 122.37(13)
C2 C1 C7 119.74(13)
C3 C2 C1 122.47(13)
C3 C2 H2 118.8
C1 C2 H2 118.8
C2 C3 C4 118.90(14)
C2 C3 C33 121.90(13)
C4 C3 C33 119.07(13)
C5 C4 N4 120.33(13)
C5 C4 C3 119.69(13)
N4 C4 C3 119.94(13)
C4 N4 H4A 109.5
C4 N4 H4B 110.3
H4A N4 H4B 108.6
C6 C5 C4 119.25(13)
C6 C5 C20 121.98(13)
C4 C5 C20 118.68(13)
C5 C6 C1 122.06(14)
C5 C6 H6 119.0
C1 C6 H6 119.0
C8 C7 C14 111.08(12)
C8 C7 C1 113.69(12)
C14 C7 C1 113.59(12)
C8 C7 H7 105.9
C14 C7 H7 105.9
C1 C7 H7 105.9
C13 C8 C9 117.33(15)
C13 C8 C7 122.23(14)
C9 C8 C7 120.44(15)
C8 C9 C10 120.83(18)
C8 C9 H9 119.6
C10 C9 H9 119.6
C11 C10 C9 120.51(18)
C11 C10 H10 119.7
C9 C10 H10 119.7
C12 C11 C10 119.30(18)
C12 C11 H11 120.3
C10 C11 H11 120.3
C11 C12 C13 120.49(19)
C11 C12 H12 119.8
C13 C12 H12 119.8
C12 C13 C8 121.54(17)
C12 C13 H13 119.2
C8 C13 H13 119.2
C15 C14 C19 117.56(16)
C15 C14 C7 119.48(16)
C19 C14 C7 122.95(15)
C14 C15 C16 120.9(2)
C14 C15 H15 119.6
C16 C15 H15 119.6
C17 C16 C15 120.6(2)
C17 C16 H16 119.7
C15 C16 H16 119.7
C18 C17 C16 119.16(19)
C18 C17 H17 120.4
C16 C17 H17 120.4
C17 C18 C19 120.2(2)
C17 C18 H18 119.9
C19 C18 H18 119.9
C14 C19 C18 121.63(18)
C14 C19 H19 119.2
C18 C19 H19 119.2
C5 C20 C27 114.29(12)
C5 C20 C21 112.61(12)
C27 C20 C21 111.08(12)
C5 C20 H20 106.1
C27 C20 H20 106.1
C21 C20 H20 106.1
C22 C21 C26 117.71(16)
C22 C21 C20 122.91(14)
C26 C21 C20 119.27(15)
C21 C22 C23 120.92(17)
C21 C22 H22 119.5
C23 C22 H22 119.5
C24 C23 C22 120.33(19)
C24 C23 H23 119.8
C22 C23 H23 119.8
C25 C24 C23 119.44(19)
C25 C24 H24 120.3
C23 C24 H24 120.3
C24 C25 C26 120.46(18)
C24 C25 H25 119.8
C26 C25 H25 119.8
C25 C26 C21 121.11(18)
C25 C26 H26 119.4
C21 C26 H26 119.4
C28 C27 C32 117.79(15)
C28 C27 C20 119.79(15)
C32 C27 C20 122.39(15)
C27 C28 C29 121.06(18)
C27 C28 H28 119.5
C29 C28 H28 119.5
C30 C29 C28 120.32(19)
C30 C29 H29 119.8
C28 C29 H29 119.8
C31 C30 C29 119.23(18)
C31 C30 H30 120.4
C29 C30 H30 120.4
C30 C31 C32 120.53(19)
C30 C31 H31 119.7
C32 C31 H31 119.7
C27 C32 C31 121.07(18)
C27 C32 H32 119.5
C31 C32 H32 119.5
C34 C33 C3 113.16(13)
C34 C33 C40 111.53(13)
C3 C33 C40 112.07(13)
C34 C33 H33 106.5
C3 C33 H33 106.5
C40 C33 H33 106.5
C35 C34 C39 117.67(16)
C35 C34 C33 120.01(16)
C39 C34 C33 122.32(15)
C34 C35 C36 121.0(2)
C34 C35 H35 119.5
C36 C35 H35 119.5
C37 C36 C35 120.2(2)
C37 C36 H36 119.9
C35 C36 H36 119.9
C36 C37 C38 119.67(19)
C36 C37 H37 120.2
C38 C37 H37 120.2
C37 C38 C39 120.0(2)
C37 C38 H38 120.0
C39 C38 H38 120.0
C38 C39 C34 121.46(18)
C38 C39 H39 119.3
C34 C39 H39 119.3
C45 C40 C41 117.77(19)
C45 C40 C33 123.00(16)
C41 C40 C33 119.23(18)
C40 C41 C42 119.9(2)
C40 C41 H41 120.0
C42 C41 H41 120.0
C43 C42 C41 120.2(2)
C43 C42 H42 119.9
C41 C42 H42 119.9
C44 C43 C42 120.0(3)
C44 C43 H43 120.0
C42 C43 H43 120.0
C43 C44 C45 120.7(3)
C43 C44 H44 119.7
C45 C44 H44 119.7
C44 C45 C40 121.4(2)
C44 C45 H45 119.3
C40 C45 H45 119.3

loop_
_geom_bond_atom_site_label_1
_geom_bond_atom_site_label_2
_geom_bond_distance
C1 C6 1.390(2)
C1 C2 1.390(2)
C1 C7 1.535(2)
C2 C3 1.383(2)
C2 H2 0.9300
C3 C4 1.407(2)
C3 C33 1.526(2)
C4 C5 1.402(2)
C4 N4 1.4043(19)
N4 H4A 0.8669
N4 H4B 0.8672
C5 C6 1.387(2)
C5 C20 1.528(2)
C6 H6 0.9300
C7 C8 1.522(2)
C7 C14 1.528(2)
C7 H7 0.9800
C8 C13 1.379(2)
C8 C9 1.383(2)
C9 C10 1.387(2)
C9 H9 0.9300
C10 C11 1.365(3)
C10 H10 0.9300
C11 C12 1.360(3)
C11 H11 0.9300
C12 C13 1.378(2)
C12 H12 0.9300
C13 H13 0.9300
C14 C15 1.376(2)
C14 C19 1.378(2)
C15 C16 1.387(3)
C15 H15 0.9300
C16 C17 1.368(3)
C16 H16 0.9300
C17 C18 1.365(3)
C17 H17 0.9300
C18 C19 1.382(3)
C18 H18 0.9300
C19 H19 0.9300
C20 C27 1.529(2)
C20 C21 1.530(2)
C20 H20 0.9800
C21 C22 1.380(2)
C21 C26 1.383(2)
C22 C23 1.384(3)
C22 H22 0.9300
C23 C24 1.368(3)
C23 H23 0.9300
C24 C25 1.364(3)
C24 H24 0.9300
C25 C26 1.378(3)
C25 H25 0.9300
C26 H26 0.9300
C27 C28 1.379(2)
C27 C32 1.380(2)
C28 C29 1.387(3)
C28 H28 0.9300
C29 C30 1.370(3)
C29 H29 0.9300
C30 C31 1.366(3)
C30 H30 0.9300
C31 C32 1.384(2)
C31 H31 0.9300
C32 H32 0.9300
C33 C34 1.523(2)
C33 C40 1.533(2)
C33 H33 0.9800
C34 C35 1.379(2)
C34 C39 1.379(2)
C35 C36 1.388(3)
C35 H35 0.9300
C36 C37 1.364(3)
C36 H36 0.9300
C37 C38 1.368(3)
C37 H37 0.9300
C38 C39 1.378(2)
C38 H38 0.9300
C39 H39 0.9300
C40 C45 1.380(3)
C40 C41 1.387(2)
C41 C42 1.407(3)
C41 H41 0.9300
C42 C43 1.364(4)
C42 H42 0.9300
C43 C44 1.346(4)
C43 H43 0.9300
C44 C45 1.379(3)
C44 H44 0.9300
C45 H45 0.9300

loop_
_geom_torsion_atom_site_label_1
_geom_torsion_atom_site_label_2
_geom_torsion_atom_site_label_3
_geom_torsion_atom_site_label_4
_geom_torsion
C6 C1 C2 C3 1.2(2)
C7 C1 C2 C3 -172.60(14)
C1 C2 C3 C4 0.0(2)
C1 C2 C3 C33 175.82(15)
C2 C3 C4 C5 -1.7(2)
C33 C3 C4 C5 -177.61(14)
C2 C3 C4 N4 -179.44(14)
C33 C3 C4 N4 4.6(2)
N4 C4 C5 C6 179.83(14)
C3 C4 C5 C6 2.1(2)
N4 C4 C5 C20 -3.7(2)
C3 C4 C5 C20 178.60(14)
C4 C5 C6 C1 -0.8(2)
C20 C5 C6 C1 -177.23(14)
C2 C1 C6 C5 -0.8(2)
C7 C1 C6 C5 172.85(14)
C6 C1 C7 C8 19.9(2)
C2 C1 C7 C8 -166.63(14)
C6 C1 C7 C14 148.18(15)
C2 C1 C7 C14 -38.31(19)
C14 C7 C8 C13 -61.59(19)
C1 C7 C8 C13 68.02(19)
C14 C7 C8 C9 117.24(16)
C1 C7 C8 C9 -113.16(16)
C13 C8 C9 C10 1.1(2)
C7 C8 C9 C10 -177.80(15)
C8 C9 C10 C11 -0.3(3)
C9 C10 C11 C12 -0.6(3)
C10 C11 C12 C13 0.6(3)
C11 C12 C13 C8 0.2(3)
C9 C8 C13 C12 -1.0(3)
C7 C8 C13 C12 177.84(16)
C8 C7 C14 C15 -100.94(18)
C1 C7 C14 C15 129.40(16)
C8 C7 C14 C19 77.7(2)
C1 C7 C14 C19 -51.9(2)
C19 C14 C15 C16 0.2(3)
C7 C14 C15 C16 178.97(17)
C14 C15 C16 C17 -1.2(3)
C15 C16 C17 C18 0.8(4)
C16 C17 C18 C19 0.4(3)
C15 C14 C19 C18 1.0(3)
C7 C14 C19 C18 -177.65(17)
C17 C18 C19 C14 -1.4(3)
C6 C5 C20 C27 -23.2(2)
C4 C5 C20 C27 160.38(14)
C6 C5 C20 C21 104.79(17)
C4 C5 C20 C21 -71.63(18)
C5 C20 C21 C22 -24.8(2)
C27 C20 C21 C22 104.89(17)
C5 C20 C21 C26 159.04(15)
C27 C20 C21 C26 -71.31(19)
C26 C21 C22 C23 0.5(3)
C20 C21 C22 C23 -175.72(17)
C21 C22 C23 C24 0.5(3)
C22 C23 C24 C25 -0.6(3)
C23 C24 C25 C26 -0.4(3)
C24 C25 C26 C21 1.5(3)
C22 C21 C26 C25 -1.6(3)
C20 C21 C26 C25 174.84(16)
C5 C20 C27 C28 -85.40(18)
C21 C20 C27 C28 145.85(15)
C5 C20 C27 C32 96.61(18)
C21 C20 C27 C32 -32.1(2)
C32 C27 C28 C29 -0.5(3)
C20 C27 C28 C29 -178.55(16)
C27 C28 C29 C30 0.2(3)
C28 C29 C30 C31 0.3(3)
C29 C30 C31 C32 -0.7(3)
C28 C27 C32 C31 0.2(3)
C20 C27 C32 C31 178.19(16)
C30 C31 C32 C27 0.4(3)
C2 C3 C33 C34 19.1(2)
C4 C3 C33 C34 -165.14(15)
C2 C3 C33 C40 -108.12(17)
C4 C3 C33 C40 67.69(19)
C3 C33 C34 C35 89.35(19)
C40 C33 C34 C35 -143.19(16)
C3 C33 C34 C39 -89.96(19)
C40 C33 C34 C39 37.5(2)
C39 C34 C35 C36 0.8(3)
C33 C34 C35 C36 -178.54(18)
C34 C35 C36 C37 -0.1(3)
C35 C36 C37 C38 -0.6(4)
C36 C37 C38 C39 0.5(3)
C37 C38 C39 C34 0.3(3)
C35 C34 C39 C38 -0.9(3)
C33 C34 C39 C38 178.43(16)
C34 C33 C40 C45 -107.88(18)
C3 C33 C40 C45 20.2(2)
C34 C33 C40 C41 71.6(2)
C3 C33 C40 C41 -160.31(15)
C45 C40 C41 C42 -0.1(3)
C33 C40 C41 C42 -179.70(18)
C40 C41 C42 C43 -1.0(4)
C41 C42 C43 C44 1.7(4)
C42 C43 C44 C45 -1.1(4)
C43 C44 C45 C40 -0.1(3)
C41 C40 C45 C44 0.7(3)
C33 C40 C45 C44 -179.76(18)
